data_4133124
loop_
_publ_author_name
'Desai, Sai Puneet'
'Ye, Jingyun'
'Zheng, Jian'
'Ferrandon, Magali S.'
'Webber, Thomas E.'
'Platero-Prats, Ana E'
'Duan, Jiaxin'
'Garcia-Holley, Paula'
'Camaioni, Donald M.'
'Chapman, Karena W.'
'Delferro, Massimiliano'
'Farha, Omar K.'
'Fulton, John L.'
'Gagliardi, Laura'
'Lercher, Johannes A.'
'Penn, R. Lee'
'Stein, Andreas'
'Lu, Connie C.'

_publ_section_title
;
 Well-Defined Rhodium-Gallium Catalytic Sites in a Metal-Organic
 Framework: Promoter-Controlled Selectivity in Alkyne Semihydrogenation to
 E-Alkenes.
;
_journal_issue 45
_journal_name_full 'Journal of the American Chemical Society'
_journal_page_first 15309
_journal_page_last 15318
_journal_paper_doi 10.1021/jacs.8b08550
_journal_volume 140
_journal_year 2018
_chemical_formula_moiety 'C33 H35 Ga N7 O Rh'
_chemical_formula_sum 'C33 H35 Ga N7 O Rh'
_chemical_formula_weight 718.31
_chemical_melting_point 600
_chemical_name_common GaRhOPh
_chemical_name_systematic GaRhOPh
_space_group_crystal_system monoclinic
_space_group_IT_number 14
_space_group_name_Hall '-P 2yn'
_space_group_name_H-M_alt 'P 1 21/n 1'
_atom_sites_solution_hydrogens geom
_audit_creation_method SHELXL-2014/7
_cell_angle_alpha 90
_cell_angle_beta 92.202(9)
_cell_angle_gamma 90
_cell_formula_units_Z 4
_cell_length_a 9.091(7)
_cell_length_b 13.501(10)
_cell_length_c 24.173(17)
_cell_measurement_reflns_used 9568
_cell_measurement_temperature 123(2)
_cell_measurement_theta_max 26.38
_cell_measurement_theta_min 2.26
_cell_volume 2965(4)
_computing_structure_refinement 'SHELXL-2014/7 (Sheldrick, 2014)'
_diffrn_ambient_temperature 123(2)
_diffrn_measured_fraction_theta_full 0.999
_diffrn_measured_fraction_theta_max 0.994
_diffrn_measurement_device_type 'Bruker SMART Platform CCD'
_diffrn_measurement_method 'area detector, omega scans per phi'
_diffrn_radiation_type MoK\a
_diffrn_radiation_wavelength 0.71073
_diffrn_reflns_av_R_equivalents 0.0391
_diffrn_reflns_av_unetI/netI 0.0306
_diffrn_reflns_Laue_measured_fraction_full 0.999
_diffrn_reflns_Laue_measured_fraction_max 0.994
_diffrn_reflns_limit_h_max 11
_diffrn_reflns_limit_h_min -11
_diffrn_reflns_limit_k_max 17
_diffrn_reflns_limit_k_min -17
_diffrn_reflns_limit_l_max 31
_diffrn_reflns_limit_l_min -30
_diffrn_reflns_number 33334
_diffrn_reflns_point_group_measured_fraction_full 0.999
_diffrn_reflns_point_group_measured_fraction_max 0.994
_diffrn_reflns_theta_full 25.242
_diffrn_reflns_theta_max 27.283
_diffrn_reflns_theta_min 1.686
_diffrn_source normal
_exptl_absorpt_coefficient_mu 1.506
_exptl_absorpt_correction_type multi-scan
_exptl_absorpt_process_details 'SADABS, R. Blessing, 1995'
_exptl_crystal_colour orange
_exptl_crystal_density_diffrn 1.609
_exptl_crystal_description cuboidal
_exptl_crystal_F_000 1464
_exptl_crystal_size_max 0.5
_exptl_crystal_size_mid 0.5
_exptl_crystal_size_min 0.5
_exptl_transmission_factor_max 0.7455
_exptl_transmission_factor_min 0.6701
_refine_diff_density_max 0.570
_refine_diff_density_min -0.696
_refine_diff_density_rms 0.071
_refine_ls_extinction_method none
_refine_ls_goodness_of_fit_ref 1.029
_refine_ls_hydrogen_treatment constr
_refine_ls_matrix_type full
_refine_ls_number_parameters 410
_refine_ls_number_reflns 6617
_refine_ls_number_restraints 23
_refine_ls_restrained_S_all 1.076
_refine_ls_R_factor_all 0.0406
_refine_ls_R_factor_gt 0.0292
_refine_ls_shift/su_max 0.043
_refine_ls_shift/su_mean 0.002
_refine_ls_structure_factor_coef Fsqd
_refine_ls_weighting_details 'w=1/[\s^2^(Fo^2^)+(0.0269P)^2^+2.2299P] where P=(Fo^2^+2Fc^2^)/3'
_refine_ls_weighting_scheme calc
_refine_ls_wR_factor_gt 0.0634
_refine_ls_wR_factor_ref 0.0687
_reflns_Friedel_coverage 0.000
_reflns_number_gt 5438
_reflns_number_total 6617
_reflns_threshold_expression 'I > 2\s(I)'
_cod_data_source_file ja8b08550_si_001.cif
_cod_data_source_block 16247_b
_cod_depositor_comments
;
The following automatic conversions were performed:

data item '_chemical_melting_point' value '600 K' was changed to
'600' -- the value should be numeric and without a unit designator.

Automatic conversion script
Id: cif_fix_values 6909 2019-04-08 15:41:33Z antanas 
;
_cod_original_sg_symbol_H-M 'P 21/n'
_cod_database_code 4133124
_shelx_shelxl_version_number 2014/7
_shelx_space_group_comment
;
The symmetry employed for this shelxl refinement is uniquely defined
by the following loop, which should always be used as a source of
symmetry information in preference to the above space-group names.
They are only intended as comments.
;

loop_
_space_group_symop_operation_xyz
'x, y, z'
'-x+1/2, y+1/2, -z+1/2'
'-x, -y, -z'
'x-1/2, -y-1/2, z-1/2'

loop_
_atom_site_label
_atom_site_type_symbol
_atom_site_fract_x
_atom_site_fract_y
_atom_site_fract_z
_atom_site_U_iso_or_equiv
_atom_site_adp_type
_atom_site_occupancy
_atom_site_site_symmetry_order
_atom_site_calc_flag
_atom_site_refinement_flags_posn
_atom_site_refinement_flags_adp
_atom_site_refinement_flags_occupancy
_atom_site_disorder_assembly
_atom_site_disorder_group
Rh1 Rh 0.37354(2) 0.21937(2) 0.09707(2) 0.02301(6) Uani 1 1 d . . . . .
Ga1 Ga 0.37086(3) 0.05452(2) 0.12400(2) 0.02976(8) Uani 1 1 d . . . . .
O1 O 0.27624(19) 0.19778(12) 0.02061(7) 0.0310(4) Uani 1 1 d . . . . .
N1 N 0.1643(2) 0.22348(15) 0.12779(8) 0.0277(4) Uani 1 1 d . . . . .
N4 N 0.5724(2) 0.18345(15) 0.06284(8) 0.0267(4) Uani 1 1 d . . . . .
N7 N 0.4720(2) 0.24093(14) 0.17447(8) 0.0237(4) Uani 1 1 d . . . . .
C1 C 0.0965(3) 0.3100(2) 0.13739(11) 0.0325(6) Uani 1 1 d . . . . .
H1 H 0.1488 0.3681 0.1319 0.039 Uiso 1 1 calc R U . . .
C2 C -0.0445(3) 0.3178(2) 0.15467(11) 0.0378(6) Uani 1 1 d . . . . .
H2 H -0.0869 0.3792 0.1611 0.045 Uiso 1 1 calc R U . . .
C3 C -0.1215(3) 0.2310(2) 0.16228(11) 0.0414(7) Uani 1 1 d . . . . .
H3 H -0.2179 0.2336 0.1737 0.050 Uiso 1 1 calc R U . . .
C4 C -0.0577(3) 0.1420(2) 0.15324(11) 0.0359(6) Uani 1 1 d . . . . .
H4 H -0.1105 0.0841 0.1586 0.043 Uiso 1 1 calc R U . . .
C5 C 0.0887(3) 0.13667(19) 0.13570(10) 0.0291(6) Uani 1 1 d . . . . .
N60 N 0.3601(6) -0.0989(8) 0.1444(3) 0.0397(13) Uani 0.656(4) 1 d D . P A 1
C61 C 0.1980(5) -0.1238(3) 0.13290(19) 0.0394(9) Uani 0.656(4) 1 d D . P A 1
H61A H 0.1823 -0.1391 0.0939 0.047 Uiso 0.656(4) 1 calc R U P A 1
H61B H 0.1729 -0.1822 0.1539 0.047 Uiso 0.656(4) 1 calc R U P A 1
C62 C 0.0971(8) -0.0394(5) 0.1481(3) 0.0382(17) Uani 0.656(4) 1 d D . P A 1
H62A H -0.0007 -0.0497 0.1317 0.046 Uiso 0.656(4) 1 calc R U P A 1
H62B H 0.0899 -0.0354 0.1879 0.046 Uiso 0.656(4) 1 calc R U P A 1
C63 C 0.4579(9) -0.1483(8) 0.1054(4) 0.0393(18) Uani 0.656(4) 1 d D . P A 1
H63A H 0.3987 -0.1725 0.0740 0.047 Uiso 0.656(4) 1 calc R U P A 1
H63B H 0.5030 -0.2052 0.1237 0.047 Uiso 0.656(4) 1 calc R U P A 1
C64 C 0.5775(9) -0.0828(5) 0.0844(4) 0.0369(18) Uani 0.656(4) 1 d D . P A 1
H64A H 0.6588 -0.0796 0.1116 0.044 Uiso 0.656(4) 1 calc R U P A 1
H64B H 0.6140 -0.1098 0.0504 0.044 Uiso 0.656(4) 1 calc R U P A 1
C65 C 0.3919(6) -0.0981(3) 0.20436(18) 0.0432(11) Uani 0.656(4) 1 d D . P A 1
H65A H 0.4381 -0.1605 0.2147 0.052 Uiso 0.656(4) 1 calc R U P A 1
H65B H 0.2993 -0.0946 0.2229 0.052 Uiso 0.656(4) 1 calc R U P A 1
C66 C 0.4897(16) -0.0150(4) 0.2260(5) 0.043(2) Uani 0.656(4) 1 d D . P A 1
H66A H 0.4732 -0.0047 0.2649 0.052 Uiso 0.656(4) 1 calc R U P A 1
H66B H 0.5920 -0.0336 0.2224 0.052 Uiso 0.656(4) 1 calc R U P A 1
N60' N 0.3712(12) -0.0851(18) 0.1523(5) 0.0397(13) Uani 0.344(4) 1 d D . P A 2
C61' C 0.2325(8) -0.1134(6) 0.1714(4) 0.0394(9) Uani 0.344(4) 1 d D . P A 2
H61C H 0.2259 -0.0977 0.2104 0.047 Uiso 0.344(4) 1 calc R U P A 2
H61D H 0.2174 -0.1840 0.1665 0.047 Uiso 0.344(4) 1 calc R U P A 2
C62' C 0.1117(16) -0.0522(10) 0.1354(7) 0.0382(17) Uani 0.344(4) 1 d D . P A 2
H62C H 0.0953 -0.0841 0.0997 0.046 Uiso 0.344(4) 1 calc R U P A 2
H62D H 0.0193 -0.0522 0.1542 0.046 Uiso 0.344(4) 1 calc R U P A 2
C63' C 0.422(2) -0.1431(18) 0.1030(8) 0.0393(18) Uani 0.344(4) 1 d D . P A 2
H63C H 0.4559 -0.2081 0.1152 0.047 Uiso 0.344(4) 1 calc R U P A 2
H63D H 0.3406 -0.1522 0.0766 0.047 Uiso 0.344(4) 1 calc R U P A 2
C64' C 0.546(2) -0.0904(10) 0.0753(9) 0.0369(18) Uani 0.344(4) 1 d D . P A 2
H64C H 0.6383 -0.1037 0.0953 0.044 Uiso 0.344(4) 1 calc R U P A 2
H64D H 0.5533 -0.1146 0.0378 0.044 Uiso 0.344(4) 1 calc R U P A 2
C65' C 0.4976(11) -0.1025(6) 0.1980(3) 0.0432(11) Uani 0.344(4) 1 d D . P A 2
H65C H 0.4702 -0.1552 0.2228 0.052 Uiso 0.344(4) 1 calc R U P A 2
H65D H 0.5880 -0.1213 0.1807 0.052 Uiso 0.344(4) 1 calc R U P A 2
C66' C 0.519(4) -0.0098(9) 0.2290(9) 0.043(2) Uani 0.344(4) 1 d D . P A 2
H66C H 0.6236 -0.0002 0.2375 0.052 Uiso 0.344(4) 1 calc R U P A 2
H66D H 0.4695 -0.0139 0.2637 0.052 Uiso 0.344(4) 1 calc R U P A 2
N67 N 0.1601(3) 0.05093(16) 0.12699(10) 0.0368(5) Uani 1 1 d D . . . .
N68 N 0.5182(2) 0.01626(15) 0.07437(9) 0.0308(5) Uani 1 1 d D . . . .
N69 N 0.4612(3) 0.07539(15) 0.19642(9) 0.0365(5) Uani 1 1 d D . . . .
C11 C 0.6115(3) 0.08615(19) 0.05644(10) 0.0285(5) Uani 1 1 d . . . . .
C12 C 0.6651(3) 0.2543(2) 0.04569(10) 0.0338(6) Uani 1 1 d . . . . .
H12 H 0.6362 0.3200 0.0493 0.041 Uiso 1 1 calc R U . . .
C13 C 0.7983(3) 0.2363(2) 0.02338(11) 0.0413(7) Uani 1 1 d . . . . .
H13 H 0.8584 0.2878 0.0123 0.050 Uiso 1 1 calc R U . . .
C14 C 0.8401(3) 0.1384(3) 0.01786(11) 0.0456(8) Uani 1 1 d . . . . .
H14 H 0.9316 0.1232 0.0041 0.055 Uiso 1 1 calc R U . . .
C15 C 0.7476(3) 0.0636(2) 0.03246(11) 0.0404(7) Uani 1 1 d . . . . .
H15 H 0.7739 -0.0020 0.0267 0.048 Uiso 1 1 calc R U . . .
C17 C 0.5054(3) 0.16593(18) 0.21175(10) 0.0260(5) Uani 1 1 d . . . . .
C18 C 0.5116(3) 0.33428(18) 0.18844(10) 0.0290(5) Uani 1 1 d . . . . .
H18 H 0.4874 0.3847 0.1635 0.035 Uiso 1 1 calc R U . . .
C19 C 0.5849(3) 0.35955(19) 0.23680(11) 0.0344(6) Uani 1 1 d . . . . .
H19 H 0.6108 0.4250 0.2443 0.041 Uiso 1 1 calc R U . . .
C20 C 0.6196(3) 0.2842(2) 0.27463(11) 0.0368(6) Uani 1 1 d . . . . .
H20 H 0.6690 0.2988 0.3080 0.044 Uiso 1 1 calc R U . . .
C21 C 0.5805(3) 0.1892(2) 0.26216(11) 0.0332(6) Uani 1 1 d . . . . .
H21 H 0.6037 0.1389 0.2873 0.040 Uiso 1 1 calc R U . . .
C22 C 0.2220(3) 0.27272(18) -0.00685(10) 0.0266(5) Uani 1 1 d . . . . .
C23 C 0.2470(3) 0.37239(19) 0.00748(11) 0.0349(6) Uani 1 1 d . . . . .
H23 H 0.3093 0.3872 0.0378 0.042 Uiso 1 1 calc R U . . .
C24 C 0.1812(4) 0.4488(2) -0.02235(13) 0.0466(8) Uani 1 1 d . . . . .
H24 H 0.1991 0.5140 -0.0117 0.056 Uiso 1 1 calc R U . . .
C25 C 0.0891(4) 0.4295(3) -0.06785(13) 0.0504(8) Uani 1 1 d . . . . .
H25 H 0.0438 0.4811 -0.0875 0.060 Uiso 1 1 calc R U . . .
C26 C 0.0652(3) 0.3327(2) -0.08377(12) 0.0433(7) Uani 1 1 d . . . . .
H26 H 0.0042 0.3191 -0.1146 0.052 Uiso 1 1 calc R U . . .
C27 C 0.1308(3) 0.2558(2) -0.05459(11) 0.0331(6) Uani 1 1 d . . . . .
H27 H 0.1147 0.1911 -0.0666 0.040 Uiso 1 1 calc R U . . .
C28 C 0.5668(3) 0.5955(2) 0.14188(14) 0.0471(8) Uani 1 1 d . . . . .
H28 H 0.6656 0.5959 0.1332 0.057 Uiso 1 1 calc R U . . .
C29 C 0.4601(4) 0.5755(2) 0.10135(13) 0.0463(8) Uani 1 1 d . . . . .
H29 H 0.4867 0.5623 0.0653 0.056 Uiso 1 1 calc R U . . .
C30 C 0.3146(4) 0.5752(2) 0.11429(13) 0.0478(8) Uani 1 1 d . . . . .
H30 H 0.2422 0.5623 0.0870 0.057 Uiso 1 1 calc R U . . .
C31 C 0.2758(3) 0.5938(2) 0.16790(13) 0.0453(7) Uani 1 1 d . . . . .
H31 H 0.1771 0.5929 0.1767 0.054 Uiso 1 1 calc R U . . .
C32 C 0.3816(3) 0.6138(2) 0.20829(13) 0.0427(7) Uani 1 1 d . . . . .
H32 H 0.3550 0.6264 0.2444 0.051 Uiso 1 1 calc R U . . .
C33 C 0.5270(3) 0.6150(2) 0.19519(13) 0.0441(7) Uani 1 1 d . . . . .
H33 H 0.5991 0.6291 0.2224 0.053 Uiso 1 1 calc R U . . .

loop_
_atom_site_aniso_label
_atom_site_aniso_U_11
_atom_site_aniso_U_22
_atom_site_aniso_U_33
_atom_site_aniso_U_23
_atom_site_aniso_U_13
_atom_site_aniso_U_12
Rh1 0.02695(10) 0.01813(10) 0.02428(10) 0.00057(7) 0.00525(7) 0.00106(7)
Ga1 0.04112(17) 0.01704(14) 0.03194(16) 0.00045(11) 0.01194(12) 0.00105(11)
O1 0.0373(10) 0.0266(9) 0.0290(9) -0.0037(7) -0.0001(8) 0.0022(8)
N1 0.0272(11) 0.0291(11) 0.0272(11) -0.0044(9) 0.0040(8) -0.0018(9)
N4 0.0291(11) 0.0297(11) 0.0215(10) 0.0015(8) 0.0038(8) 0.0016(9)
N7 0.0274(11) 0.0212(10) 0.0231(10) 0.0013(8) 0.0072(8) 0.0034(8)
C1 0.0321(14) 0.0322(14) 0.0331(14) -0.0095(11) 0.0010(11) 0.0013(11)
C2 0.0327(15) 0.0479(17) 0.0331(15) -0.0086(13) 0.0039(12) 0.0076(13)
C3 0.0252(14) 0.067(2) 0.0322(15) -0.0012(14) 0.0047(11) 0.0018(14)
C4 0.0283(14) 0.0503(18) 0.0290(14) 0.0045(12) -0.0006(11) -0.0095(12)
C5 0.0329(14) 0.0334(14) 0.0211(12) -0.0033(10) 0.0016(10) -0.0065(11)
N60 0.072(2) 0.011(3) 0.038(2) -0.004(2) 0.0168(15) -0.0006(15)
C61 0.056(3) 0.0241(18) 0.038(2) 0.0017(18) 0.004(2) -0.0117(17)
C62 0.053(2) 0.036(2) 0.025(4) 0.000(2) 0.002(2) -0.0202(18)
C63 0.046(5) 0.0203(19) 0.052(2) -0.0044(15) -0.001(3) 0.013(3)
C64 0.046(4) 0.0291(19) 0.035(4) -0.0005(19) -0.001(3) 0.014(2)
C65 0.064(3) 0.0259(18) 0.039(2) 0.0114(16) -0.007(2) 0.002(2)
C66 0.034(7) 0.0270(16) 0.068(3) 0.0170(16) -0.008(2) 0.001(2)
N60' 0.072(2) 0.011(3) 0.038(2) -0.004(2) 0.0168(15) -0.0006(15)
C61' 0.056(3) 0.0241(18) 0.038(2) 0.0017(18) 0.004(2) -0.0117(17)
C62' 0.053(2) 0.036(2) 0.025(4) 0.000(2) 0.002(2) -0.0202(18)
C63' 0.046(5) 0.0203(19) 0.052(2) -0.0044(15) -0.001(3) 0.013(3)
C64' 0.046(4) 0.0291(19) 0.035(4) -0.0005(19) -0.001(3) 0.014(2)
C65' 0.064(3) 0.0259(18) 0.039(2) 0.0114(16) -0.007(2) 0.002(2)
C66' 0.034(7) 0.0270(16) 0.068(3) 0.0170(16) -0.008(2) 0.001(2)
N67 0.0459(14) 0.0259(12) 0.0395(13) -0.0015(10) 0.0125(11) -0.0107(10)
N68 0.0407(12) 0.0232(11) 0.0287(11) -0.0006(9) 0.0055(9) 0.0086(9)
N69 0.0592(15) 0.0207(11) 0.0298(12) 0.0067(9) 0.0054(11) 0.0064(10)
C11 0.0323(13) 0.0341(14) 0.0191(12) 0.0006(10) 0.0004(10) 0.0079(11)
C12 0.0379(15) 0.0373(15) 0.0264(13) 0.0027(11) 0.0057(11) -0.0047(12)
C13 0.0360(15) 0.057(2) 0.0314(15) 0.0081(13) 0.0074(12) -0.0057(14)
C14 0.0314(15) 0.075(2) 0.0308(15) 0.0098(15) 0.0092(12) 0.0119(15)
C15 0.0410(16) 0.0503(18) 0.0304(15) 0.0078(13) 0.0078(12) 0.0189(14)
C17 0.0273(13) 0.0255(13) 0.0259(13) 0.0058(10) 0.0074(10) 0.0078(10)
C18 0.0320(13) 0.0242(13) 0.0309(14) -0.0002(10) 0.0036(11) 0.0068(10)
C19 0.0365(15) 0.0277(14) 0.0391(16) -0.0050(11) 0.0021(12) 0.0009(11)
C20 0.0325(14) 0.0472(17) 0.0303(14) -0.0008(12) -0.0022(11) -0.0008(13)
C21 0.0279(13) 0.0388(15) 0.0330(14) 0.0100(12) 0.0017(11) 0.0032(11)
C22 0.0243(12) 0.0308(13) 0.0251(12) -0.0040(10) 0.0057(10) 0.0028(10)
C23 0.0450(16) 0.0301(14) 0.0298(14) -0.0022(11) 0.0027(12) 0.0024(12)
C24 0.065(2) 0.0291(15) 0.0468(18) -0.0001(13) 0.0117(16) 0.0107(14)
C25 0.056(2) 0.055(2) 0.0406(18) 0.0148(15) 0.0079(15) 0.0241(16)
C26 0.0323(15) 0.064(2) 0.0340(16) 0.0044(14) 0.0028(12) 0.0113(14)
C27 0.0273(13) 0.0405(15) 0.0317(14) -0.0031(12) 0.0033(11) 0.0007(11)
C28 0.0382(16) 0.0328(16) 0.071(2) 0.0042(15) 0.0097(15) 0.0020(13)
C29 0.065(2) 0.0323(16) 0.0419(18) -0.0011(13) 0.0091(15) 0.0050(14)
C30 0.0496(19) 0.0428(18) 0.0499(19) -0.0037(15) -0.0114(15) 0.0005(14)
C31 0.0357(16) 0.0456(18) 0.055(2) 0.0046(15) 0.0042(14) 0.0055(13)
C32 0.0517(18) 0.0363(16) 0.0398(16) 0.0020(13) -0.0002(14) 0.0058(14)
C33 0.0441(17) 0.0323(15) 0.0548(19) 0.0019(14) -0.0113(14) -0.0024(13)

loop_
_atom_type_symbol
_atom_type_description
_atom_type_scat_dispersion_real
_atom_type_scat_dispersion_imag
_atom_type_scat_source
C C 0.0033 0.0016 'International Tables Vol C Tables 4.2.6.8 and 6.1.1.4'
H H 0.0000 0.0000 'International Tables Vol C Tables 4.2.6.8 and 6.1.1.4'
N N 0.0061 0.0033 'International Tables Vol C Tables 4.2.6.8 and 6.1.1.4'
O O 0.0106 0.0060 'International Tables Vol C Tables 4.2.6.8 and 6.1.1.4'
Ga Ga 0.2307 1.6083 'International Tables Vol C Tables 4.2.6.8 and 6.1.1.4'
Rh Rh -1.1178 0.9187 'International Tables Vol C Tables 4.2.6.8 and 6.1.1.4'

loop_
_geom_angle_atom_site_label_1
_geom_angle_atom_site_label_2
_geom_angle_atom_site_label_3
_geom_angle
O1 Rh1 N7 179.89(7)
O1 Rh1 N1 87.50(9)
N7 Rh1 N1 92.49(9)
O1 Rh1 N4 87.67(9)
N7 Rh1 N4 92.31(9)
N1 Rh1 N4 167.61(8)
O1 Rh1 Ga1 96.22(5)
N7 Rh1 Ga1 83.67(6)
N1 Rh1 Ga1 84.56(6)
N4 Rh1 Ga1 84.62(6)
N68 Ga1 N67 138.07(10)
N68 Ga1 N69 109.06(11)
N67 Ga1 N69 111.16(10)
N68 Ga1 N60' 88.2(4)
N67 Ga1 N60' 87.2(3)
N69 Ga1 N60' 80.4(4)
N68 Ga1 N60 85.52(19)
N67 Ga1 N60 84.95(17)
N69 Ga1 N60 87.35(17)
N68 Ga1 Rh1 93.91(7)
N67 Ga1 Rh1 93.21(7)
N69 Ga1 Rh1 96.09(7)
N60' Ga1 Rh1 176.3(4)
N60 Ga1 Rh1 176.51(16)
C22 O1 Rh1 119.70(15)
C1 N1 C5 118.8(2)
C1 N1 Rh1 121.26(17)
C5 N1 Rh1 119.87(16)
C12 N4 C11 118.4(2)
C12 N4 Rh1 121.37(18)
C11 N4 Rh1 120.18(16)
C18 N7 C17 118.1(2)
C18 N7 Rh1 117.44(16)
C17 N7 Rh1 124.40(17)
N1 C1 C2 124.1(3)
N1 C1 H1 117.9
C2 C1 H1 117.9
C1 C2 C3 117.5(3)
C1 C2 H2 121.3
C3 C2 H2 121.3
C4 C3 C2 120.5(3)
C4 C3 H3 119.7
C2 C3 H3 119.7
C3 C4 C5 120.5(3)
C3 C4 H4 119.8
C5 C4 H4 119.8
N67 C5 N1 117.7(2)
N67 C5 C4 123.7(2)
N1 C5 C4 118.6(2)
C65 N60 C63 122.2(7)
C65 N60 C61 109.5(5)
C63 N60 C61 112.6(6)
C65 N60 Ga1 102.2(5)
C63 N60 Ga1 104.9(6)
C61 N60 Ga1 103.0(5)
C62 C61 N60 112.3(5)
C62 C61 H61A 109.2
N60 C61 H61A 109.2
C62 C61 H61B 109.2
N60 C61 H61B 109.2
H61A C61 H61B 107.9
N67 C62 C61 107.3(5)
N67 C62 H62A 110.3
C61 C62 H62A 110.3
N67 C62 H62B 110.3
C61 C62 H62B 110.3
H62A C62 H62B 108.5
N60 C63 C64 114.2(8)
N60 C63 H63A 108.7
C64 C63 H63A 108.7
N60 C63 H63B 108.7
C64 C63 H63B 108.7
H63A C63 H63B 107.6
N68 C64 C63 109.1(7)
N68 C64 H64A 109.9
C63 C64 H64A 109.9
N68 C64 H64B 109.9
C63 C64 H64B 109.9
H64A C64 H64B 108.3
N60 C65 C66 116.0(6)
N60 C65 H65A 108.3
C66 C65 H65A 108.3
N60 C65 H65B 108.3
C66 C65 H65B 108.3
H65A C65 H65B 107.4
N69 C66 C65 111.6(5)
N69 C66 H66A 109.3
C65 C66 H66A 109.3
N69 C66 H66B 109.3
C65 C66 H66B 109.3
H66A C66 H66B 108.0
C61' N60' C63' 115.1(14)
C61' N60' C65' 111.4(11)
C63' N60' C65' 103.6(13)
C61' N60' Ga1 112.1(11)
C63' N60' Ga1 102.4(12)
C65' N60' Ga1 111.7(10)
N60' C61' C62' 106.5(10)
N60' C61' H61C 110.4
C62' C61' H61C 110.4
N60' C61' H61D 110.4
C62' C61' H61D 110.4
H61C C61' H61D 108.6
N67 C62' C61' 111.0(9)
N67 C62' H62C 109.4
C61' C62' H62C 109.4
N67 C62' H62D 109.4
C61' C62' H62D 109.4
H62C C62' H62D 108.0
C64' C63' N60' 111.2(16)
C64' C63' H63C 109.4
N60' C63' H63C 109.4
C64' C63' H63D 109.4
N60' C63' H63D 109.4
H63C C63' H63D 108.0
N68 C64' C63' 110.0(16)
N68 C64' H64C 109.7
C63' C64' H64C 109.7
N68 C64' H64D 109.7
C63' C64' H64D 109.7
H64C C64' H64D 108.2
C66' C65' N60' 108.1(12)
C66' C65' H65C 110.1
N60' C65' H65C 110.1
C66' C65' H65D 110.1
N60' C65' H65D 110.1
H65C C65' H65D 108.4
C65' C66' N69 110.6(10)
C65' C66' H66C 109.5
N69 C66' H66C 109.5
C65' C66' H66D 109.5
N69 C66' H66D 109.5
H66C C66' H66D 108.1
C5 N67 C62 118.0(3)
C5 N67 C62' 129.9(7)
C5 N67 Ga1 118.11(17)
C62 N67 Ga1 116.3(3)
C62' N67 Ga1 109.4(6)
C11 N68 C64 117.4(4)
C11 N68 C64' 125.7(8)
C11 N68 Ga1 118.57(17)
C64 N68 Ga1 114.1(4)
C64' N68 Ga1 112.5(8)
C17 N69 C66 126.5(3)
C17 N69 C66' 117.8(6)
C17 N69 Ga1 119.99(17)
C66 N69 Ga1 113.0(3)
C66' N69 Ga1 120.1(5)
N68 C11 N4 117.7(2)
N68 C11 C15 123.3(2)
N4 C11 C15 119.0(2)
N4 C12 C13 124.6(3)
N4 C12 H12 117.7
C13 C12 H12 117.7
C12 C13 C14 117.3(3)
C12 C13 H13 121.3
C14 C13 H13 121.3
C15 C14 C13 120.4(3)
C15 C14 H14 119.8
C13 C14 H14 119.8
C14 C15 C11 120.1(3)
C14 C15 H15 120.0
C11 C15 H15 120.0
N69 C17 N7 115.7(2)
N69 C17 C21 125.1(2)
N7 C17 C21 119.2(2)
N7 C18 C19 124.3(2)
N7 C18 H18 117.8
C19 C18 H18 117.8
C18 C19 C20 118.0(2)
C18 C19 H19 121.0
C20 C19 H19 121.0
C21 C20 C19 119.4(3)
C21 C20 H20 120.3
C19 C20 H20 120.3
C20 C21 C17 121.0(2)
C20 C21 H21 119.5
C17 C21 H21 119.5
O1 C22 C23 124.5(2)
O1 C22 C27 119.4(2)
C23 C22 C27 116.1(2)
C24 C23 C22 121.6(3)
C24 C23 H23 119.2
C22 C23 H23 119.2
C25 C24 C23 120.8(3)
C25 C24 H24 119.6
C23 C24 H24 119.6
C26 C25 C24 119.1(3)
C26 C25 H25 120.5
C24 C25 H25 120.5
C25 C26 C27 120.8(3)
C25 C26 H26 119.6
C27 C26 H26 119.6
C26 C27 C22 121.6(3)
C26 C27 H27 119.2
C22 C27 H27 119.2
C33 C28 C29 120.0(3)
C33 C28 H28 120.0
C29 C28 H28 120.0
C30 C29 C28 119.8(3)
C30 C29 H29 120.1
C28 C29 H29 120.1
C29 C30 C31 119.8(3)
C29 C30 H30 120.1
C31 C30 H30 120.1
C32 C31 C30 120.5(3)
C32 C31 H31 119.8
C30 C31 H31 119.8
C31 C32 C33 119.6(3)
C31 C32 H32 120.2
C33 C32 H32 120.2
C32 C33 C28 120.2(3)
C32 C33 H33 119.9
C28 C33 H33 119.9

loop_
_geom_bond_atom_site_label_1
_geom_bond_atom_site_label_2
_geom_bond_distance
Rh1 O1 2.039(2)
Rh1 N7 2.064(2)
Rh1 N1 2.069(2)
Rh1 N4 2.074(2)
Rh1 Ga1 2.3193(16)
Ga1 N68 1.903(2)
Ga1 N67 1.921(3)
Ga1 N69 1.926(3)
Ga1 N60' 2.00(2)
Ga1 N60 2.132(11)
O1 C22 1.297(3)
N1 C1 1.345(3)
N1 C5 1.376(3)
N4 C12 1.351(3)
N4 C11 1.371(3)
N7 C18 1.350(3)
N7 C17 1.382(3)
C1 C2 1.368(4)
C1 H1 0.9300
C2 C3 1.380(4)
C2 H2 0.9300
C3 C4 1.356(4)
C3 H3 0.9300
C4 C5 1.414(4)
C4 H4 0.9300
C5 N67 1.347(3)
N60 C65 1.467(7)
N60 C63 1.480(7)
N60 C61 1.526(7)
C61 C62 1.516(7)
C61 H61A 0.9700
C61 H61B 0.9700
C62 N67 1.448(7)
C62 H62A 0.9700
C62 H62B 0.9700
C63 C64 1.505(8)
C63 H63A 0.9700
C63 H63B 0.9700
C64 N68 1.459(7)
C64 H64A 0.9700
C64 H64B 0.9700
C65 C66 1.511(9)
C65 H65A 0.9700
C65 H65B 0.9700
C66 N69 1.433(7)
C66 H66A 0.9700
C66 H66B 0.9700
N60' C61' 1.412(13)
N60' C63' 1.514(14)
N60' C65' 1.581(13)
C61' C62' 1.603(13)
C61' H61C 0.9700
C61' H61D 0.9700
C62' N67 1.476(13)
C62' H62C 0.9700
C62' H62D 0.9700
C63' C64' 1.507(14)
C63' H63C 0.9700
C63' H63D 0.9700
C64' N68 1.461(14)
C64' H64C 0.9700
C64' H64D 0.9700
C65' C66' 1.468(13)
C65' H65C 0.9700
C65' H65D 0.9700
C66' N69 1.481(14)
C66' H66C 0.9700
C66' H66D 0.9700
N68 C11 1.351(3)
N69 C17 1.335(3)
C11 C15 1.420(4)
C12 C13 1.366(4)
C12 H12 0.9300
C13 C14 1.384(4)
C13 H13 0.9300
C14 C15 1.368(4)
C14 H14 0.9300
C15 H15 0.9300
C17 C21 1.409(4)
C18 C19 1.366(4)
C18 H18 0.9300
C19 C20 1.396(4)
C19 H19 0.9300
C20 C21 1.362(4)
C20 H20 0.9300
C21 H21 0.9300
C22 C23 1.406(4)
C22 C27 1.414(4)
C23 C24 1.382(4)
C23 H23 0.9300
C24 C25 1.382(5)
C24 H24 0.9300
C25 C26 1.376(5)
C25 H25 0.9300
C26 C27 1.379(4)
C26 H26 0.9300
C27 H27 0.9300
C28 C33 1.377(4)
C28 C29 1.379(4)
C28 H28 0.9300
C29 C30 1.371(4)
C29 H29 0.9300
C30 C31 1.379(4)
C30 H30 0.9300
C31 C32 1.371(4)
C31 H31 0.9300
C32 C33 1.371(4)
C32 H32 0.9300
C33 H33 0.9300

loop_
_geom_torsion_atom_site_label_1
_geom_torsion_atom_site_label_2
_geom_torsion_atom_site_label_3
_geom_torsion_atom_site_label_4
_geom_torsion
C5 N1 C1 C2 -0.1(4)
Rh1 N1 C1 C2 176.2(2)
N1 C1 C2 C3 -0.4(4)
C1 C2 C3 C4 0.6(4)
C2 C3 C4 C5 -0.2(4)
C1 N1 C5 N67 -178.6(2)
Rh1 N1 C5 N67 5.1(3)
C1 N1 C5 C4 0.4(3)
Rh1 N1 C5 C4 -175.85(17)
C3 C4 C5 N67 178.6(3)
C3 C4 C5 N1 -0.3(4)
C65 N60 C61 C62 71.8(8)
C63 N60 C61 C62 -148.8(7)
Ga1 N60 C61 C62 -36.4(5)
N60 C61 C62 N67 44.9(6)
C65 N60 C63 C64 -89.4(11)
C61 N60 C63 C64 137.0(8)
Ga1 N60 C63 C64 25.8(9)
N60 C63 C64 N68 -39.1(10)
C63 N60 C65 C66 87.1(10)
C61 N60 C65 C66 -138.1(8)
Ga1 N60 C65 C66 -29.4(7)
N60 C65 C66 N69 36.5(13)
C63' N60' C61' C62' -86.3(18)
C65' N60' C61' C62' 156.1(13)
Ga1 N60' C61' C62' 30.2(12)
N60' C61' C62' N67 -40.9(16)
C61' N60' C63' C64' 163.3(16)
C65' N60' C63' C64' -75(2)
Ga1 N60' C63' C64' 41.5(18)
N60' C63' C64' N68 -39(2)
C61' N60' C65' C66' -94(2)
C63' N60' C65' C66' 142.2(19)
Ga1 N60' C65' C66' 32.7(18)
N60' C65' C66' N69 -21(3)
N1 C5 N67 C62 164.8(4)
C4 C5 N67 C62 -14.1(5)
N1 C5 N67 C62' 175.7(8)
C4 C5 N67 C62' -3.2(9)
N1 C5 N67 Ga1 16.4(3)
C4 C5 N67 Ga1 -162.6(2)
C61 C62 N67 C5 -179.9(3)
C61 C62 N67 Ga1 -30.9(5)
C61' C62' N67 C5 -129.0(8)
C61' C62' N67 Ga1 31.7(12)
C63 C64 N68 C11 178.6(5)
C63 C64 N68 Ga1 33.2(7)
C63' C64' N68 C11 174.7(11)
C63' C64' N68 Ga1 15.6(17)
C65 C66 N69 C17 165.4(5)
C65 C66 N69 Ga1 -22.5(12)
C65' C66' N69 C17 -162.9(15)
C65' C66' N69 Ga1 0(3)
C64 N68 C11 N4 -160.6(5)
C64' N68 C11 N4 -174.7(10)
Ga1 N68 C11 N4 -16.8(3)
C64 N68 C11 C15 18.3(5)
C64' N68 C11 C15 4.2(11)
Ga1 N68 C11 C15 162.1(2)
C12 N4 C11 N68 179.3(2)
Rh1 N4 C11 N68 -1.6(3)
C12 N4 C11 C15 0.4(3)
Rh1 N4 C11 C15 179.46(18)
C11 N4 C12 C13 -1.7(4)
Rh1 N4 C12 C13 179.2(2)
N4 C12 C13 C14 0.3(4)
C12 C13 C14 C15 2.4(4)
C13 C14 C15 C11 -3.7(4)
N68 C11 C15 C14 -176.6(2)
N4 C11 C15 C14 2.3(4)
C66 N69 C17 N7 176.1(9)
C66' N69 C17 N7 167.9(16)
Ga1 N69 C17 N7 4.5(3)
C66 N69 C17 C21 -4.4(9)
C66' N69 C17 C21 -12.6(17)
Ga1 N69 C17 C21 -176.01(19)
C18 N7 C17 N69 178.7(2)
Rh1 N7 C17 N69 -4.2(3)
C18 N7 C17 C21 -0.8(3)
Rh1 N7 C17 C21 176.33(17)
C17 N7 C18 C19 1.1(4)
Rh1 N7 C18 C19 -176.3(2)
N7 C18 C19 C20 -0.8(4)
C18 C19 C20 C21 0.3(4)
C19 C20 C21 C17 -0.1(4)
N69 C17 C21 C20 -179.1(2)
N7 C17 C21 C20 0.4(4)
Rh1 O1 C22 C23 11.8(3)
Rh1 O1 C22 C27 -168.04(17)
O1 C22 C23 C24 -177.4(3)
C27 C22 C23 C24 2.4(4)
C22 C23 C24 C25 -0.6(4)
C23 C24 C25 C26 -1.0(5)
C24 C25 C26 C27 0.6(4)
C25 C26 C27 C22 1.3(4)
O1 C22 C27 C26 177.1(2)
C23 C22 C27 C26 -2.8(4)
C33 C28 C29 C30 0.0(4)
C28 C29 C30 C31 -0.6(5)
C29 C30 C31 C32 0.6(5)
C30 C31 C32 C33 0.0(5)
C31 C32 C33 C28 -0.6(4)
C29 C28 C33 C32 0.6(4)
